data_4507424
loop_
_publ_author_name
'Nandurkar, Nitin S.'
'Kumar, N. N. Bhuvan'
'Mukhina, Olga A.'
'Kutateladze, Andrei G.'

_publ_section_title
;
 Photoassisted Access to Enantiopure Conformationally Locked
 Ribofuranosylamines Spiro-Linked to Oxazolidino-Diketopiperazines.
;
_journal_issue 1
_journal_name_full 'ACS Combinatorial Science'
_journal_page_first 73
_journal_paper_doi 10.1021/co3001296
_journal_volume 15
_journal_year 2013
_chemical_formula_moiety 'C19 H17 N2 O5'
_chemical_formula_sum 'C19 H17 N2 O5'
_chemical_formula_weight 353.35
_chemical_name_common 'Compound 8b'
_chemical_name_systematic
;
anti-1-Hydroxy-5,10-dioxa-8,14-diaza-11-methyl-
hexacyclo[13.6.1.0^2,6^.0^6,14^.0^8,12^.0^19,22^]doeicos-
3,15,17,19(22)-tetraene-7,13-dione
;
_space_group_IT_number 19
_symmetry_cell_setting orthorhombic
_symmetry_space_group_name_Hall 'P 2ac 2ab'
_symmetry_space_group_name_H-M 'P 21 21 21'
_atom_sites_solution_hydrogens geom
_atom_sites_solution_primary direct
_atom_sites_solution_secondary difmap
_audit_creation_method SHELXL-97
_cell_angle_alpha 90.00
_cell_angle_beta 90.00
_cell_angle_gamma 90.00
_cell_formula_units_Z 4
_cell_length_a 8.9205(2)
_cell_length_b 12.2652(3)
_cell_length_c 15.6666(4)
_cell_measurement_reflns_used 9088
_cell_measurement_temperature 296(2)
_cell_measurement_theta_max 26.44
_cell_measurement_theta_min 2.60
_cell_volume 1714.11(7)
_computing_cell_refinement 'Bruker SAINT'
_computing_data_collection 'Bruker APEX2'
_computing_data_reduction 'Bruker SAINT'
_computing_molecular_graphics 'Bruker SHELXTL'
_computing_publication_material 'Bruker SHELXTL'
_computing_structure_refinement 'SHELXL-97 (Sheldrick, 2008)'
_computing_structure_solution 'SHELXS-97 (Sheldrick, 2008)'
_diffrn_ambient_temperature 296(2)
_diffrn_detector_area_resol_mean 8.33
_diffrn_measured_fraction_theta_full 1.000
_diffrn_measured_fraction_theta_max 1.000
_diffrn_measurement_device_type 'Bruker D8 APEX II Diffractometer'
_diffrn_measurement_method '\f and \w scans'
_diffrn_radiation_monochromator graphite
_diffrn_radiation_source 'fine-focus sealed tube'
_diffrn_radiation_type MoK\a
_diffrn_radiation_wavelength 0.71073
_diffrn_reflns_av_R_equivalents 0.0223
_diffrn_reflns_av_sigmaI/netI 0.0048
_diffrn_reflns_limit_h_max 11
_diffrn_reflns_limit_h_min -11
_diffrn_reflns_limit_k_max 15
_diffrn_reflns_limit_k_min -15
_diffrn_reflns_limit_l_max 19
_diffrn_reflns_limit_l_min -19
_diffrn_reflns_number 101821
_diffrn_reflns_theta_full 26.44
_diffrn_reflns_theta_max 26.44
_diffrn_reflns_theta_min 2.11
_exptl_absorpt_coefficient_mu 0.101
_exptl_absorpt_correction_T_max 0.9900
_exptl_absorpt_correction_T_min 0.9519
_exptl_absorpt_correction_type multi-scan
_exptl_crystal_colour colourless
_exptl_crystal_density_diffrn 1.369
_exptl_crystal_density_method 'not measured'
_exptl_crystal_description PLATE
_exptl_crystal_F_000 740
_exptl_crystal_size_max 0.50
_exptl_crystal_size_mid 0.33
_exptl_crystal_size_min 0.10
_platon_squeeze_details
;
;
_refine_diff_density_max 0.383
_refine_diff_density_min -0.218
_refine_diff_density_rms 0.048
_refine_ls_abs_structure_details 'Flack H D (1983), Acta Cryst. A39, 876-881'
_refine_ls_abs_structure_Flack 1.0(12)
_refine_ls_extinction_method none
_refine_ls_goodness_of_fit_ref 0.885
_refine_ls_hydrogen_treatment noref
_refine_ls_matrix_type full
_refine_ls_number_parameters 237
_refine_ls_number_reflns 3529
_refine_ls_number_restraints 0
_refine_ls_restrained_S_all 0.885
_refine_ls_R_factor_all 0.0450
_refine_ls_R_factor_gt 0.0449
_refine_ls_shift/su_max 0.000
_refine_ls_shift/su_mean 0.000
_refine_ls_structure_factor_coef Fsqd
_refine_ls_weighting_details 'calc w=1/[\s^2^(Fo^2^)+(0.2000P)^2^+0.1659P] where P=(Fo^2^+2Fc^2^)/3'
_refine_ls_weighting_scheme calc
_refine_ls_wR_factor_gt 0.1840
_refine_ls_wR_factor_ref 0.1846
_reflns_number_gt 3500
_reflns_number_total 3529
_reflns_threshold_expression >2sigma(I)
_cod_data_source_file co3001296_si_002.cif
_cod_data_source_block 8b
_cod_depositor_comments
;
The following automatic conversions were performed:

'_symmetry_cell_setting' value 'Orthorhombic' changed to
'orthorhombic' according to
/home/saulius/struct/CIF-dictionaries/cif_core.dic dictionary named
'cif_core.dic' version 2.4.2 from 2011-04-26.

Automatic conversion script
Id: cif_fix_values 1891 2012-01-12 08:04:46Z andrius 
;
_cod_original_sg_symbol_H-M 'P2(1)2(1)2(1) '
_cod_database_code 4507424

loop_
_symmetry_equiv_pos_as_xyz
'x, y, z'
'x+1/2, -y+1/2, -z'
'-x, y+1/2, -z+1/2'
'-x+1/2, -y, z+1/2'

loop_
_atom_site_label
_atom_site_type_symbol
_atom_site_fract_x
_atom_site_fract_y
_atom_site_fract_z
_atom_site_U_iso_or_equiv
_atom_site_adp_type
_atom_site_occupancy
_atom_site_symmetry_multiplicity
_atom_site_calc_flag
_atom_site_refinement_flags
O1 O 0.1653(2) 0.46828(16) 0.01074(10) 0.0509(4) Uani 1 1 d .
H1 H 0.1105 0.4440 -0.0268 0.076 Uiso 1 1 calc R
O2 O 0.18848(18) 0.55821(14) 0.27722(9) 0.0436(4) Uani 1 1 d .
O3 O -0.09182(19) 0.72735(14) 0.08456(11) 0.0469(4) Uani 1 1 d .
O4 O 0.44750(18) 0.64526(16) 0.21466(11) 0.0484(4) Uani 1 1 d .
C21 C 0.0326(2) 0.69989(15) 0.10740(12) 0.0329(4) Uani 1 1 d .
N2 N 0.05866(17) 0.60910(13) 0.15590(11) 0.0325(4) Uani 1 1 d .
C1 C 0.1553(3) 0.88703(16) 0.09196(14) 0.0406(5) Uani 1 1 d .
H1A H 0.1092 0.9024 0.1474 0.049 Uiso 1 1 calc R
C2 C 0.1667(2) 0.76360(15) 0.07835(11) 0.0326(4) Uani 1 1 d .
H2 H 0.1815 0.7499 0.0173 0.039 Uiso 1 1 calc R
C3 C 0.2048(2) 0.57154(16) 0.18555(12) 0.0324(4) Uani 1 1 d .
C4 C 0.2571(2) 0.45618(16) 0.15047(13) 0.0357(4) Uani 1 1 d .
H4 H 0.3545 0.4629 0.1220 0.043 Uiso 1 1 calc R
C5 C 0.1412(2) 0.40850(16) 0.08865(12) 0.0351(4) Uani 1 1 d .
C6 C 0.1423(3) 0.2823(2) 0.07494(18) 0.0495(5) Uani 1 1 d .
H6A H 0.1774 0.2649 0.0179 0.059 Uiso 1 1 calc R
H6B H 0.2083 0.2477 0.1160 0.059 Uiso 1 1 calc R
C7 C 0.2346(3) 0.4535(2) 0.29698(15) 0.0477(5) Uani 1 1 d .
H7 H 0.2370 0.4276 0.3527 0.057 Uiso 1 1 calc R
C8 C 0.2741(3) 0.3942(2) 0.23252(17) 0.0496(6) Uani 1 1 d .
H8 H 0.3083 0.3227 0.2365 0.059 Uiso 1 1 calc R
N5 N 0.30514(18) 0.73863(14) 0.12238(11) 0.0360(4) Uani 1 1 d .
C10 C 0.3302(2) 0.65551(16) 0.17566(13) 0.0347(4) Uani 1 1 d .
C11 C 0.4039(3) 0.83282(18) 0.11941(15) 0.0428(5) Uani 1 1 d .
H11A H 0.4464 0.8474 0.1752 0.051 Uiso 1 1 calc R
H11B H 0.4848 0.8212 0.0791 0.051 Uiso 1 1 calc R
O10 O 0.3110(2) 0.91995(14) 0.09281(14) 0.0572(5) Uani 1 1 d .
C13 C -0.0564(2) 0.52677(15) 0.15795(12) 0.0313(4) Uani 1 1 d .
C14 C -0.0120(2) 0.42811(15) 0.12424(12) 0.0323(4) Uani 1 1 d .
C15 C -0.1044(3) 0.33787(17) 0.12367(14) 0.0395(5) Uani 1 1 d .
C16 C -0.0184(3) 0.2423(2) 0.08707(19) 0.0539(6) Uani 1 1 d .
H16A H -0.0611 0.2199 0.0329 0.065 Uiso 1 1 calc R
H16B H -0.0210 0.1808 0.1260 0.065 Uiso 1 1 calc R
C17 C -0.2496(3) 0.3478(2) 0.15326(16) 0.0458(5) Uani 1 1 d .
H17 H -0.3150 0.2887 0.1518 0.055 Uiso 1 1 calc R
C18 C -0.2961(2) 0.4483(2) 0.18536(14) 0.0412(5) Uani 1 1 d .
H18 H -0.3941 0.4557 0.2048 0.049 Uiso 1 1 calc R
C19 C -0.2002(2) 0.53841(17) 0.18927(13) 0.0367(4) Uani 1 1 d .
H19 H -0.2324 0.6043 0.2123 0.044 Uiso 1 1 calc R
C36 C 0.0754(4) 0.9486(2) 0.02305(19) 0.0598(7) Uani 1 1 d .
H36A H 0.0837 1.0255 0.0337 0.090 Uiso 1 1 calc R
H36B H -0.0285 0.9281 0.0225 0.090 Uiso 1 1 calc R
H36C H 0.1197 0.9318 -0.0312 0.090 Uiso 1 1 calc R

loop_
_atom_site_aniso_label
_atom_site_aniso_U_11
_atom_site_aniso_U_22
_atom_site_aniso_U_33
_atom_site_aniso_U_23
_atom_site_aniso_U_13
_atom_site_aniso_U_12
O1 0.0457(9) 0.0697(10) 0.0374(7) 0.0022(8) 0.0064(7) -0.0104(9)
O2 0.0392(8) 0.0557(9) 0.0359(7) 0.0025(7) 0.0009(6) 0.0042(7)
O3 0.0350(8) 0.0443(8) 0.0613(9) 0.0144(8) -0.0099(7) -0.0021(6)
O4 0.0312(7) 0.0562(10) 0.0579(9) 0.0060(8) -0.0107(7) -0.0029(7)
C21 0.0304(9) 0.0307(8) 0.0376(8) -0.0001(7) -0.0052(7) -0.0022(7)
N2 0.0224(7) 0.0299(7) 0.0452(8) 0.0042(6) 0.0009(6) -0.0013(6)
C1 0.0423(11) 0.0333(9) 0.0461(10) -0.0017(8) 0.0015(9) -0.0073(8)
C2 0.0320(9) 0.0334(9) 0.0323(7) -0.0010(7) -0.0027(7) -0.0024(8)
C3 0.0253(8) 0.0358(9) 0.0359(9) 0.0009(7) -0.0012(6) 0.0016(7)
C4 0.0262(8) 0.0362(9) 0.0448(9) -0.0005(8) 0.0009(8) 0.0023(7)
C5 0.0306(10) 0.0355(9) 0.0393(9) -0.0024(8) 0.0038(7) -0.0007(7)
C6 0.0426(12) 0.0413(11) 0.0645(13) -0.0111(10) 0.0010(11) 0.0045(9)
C7 0.0389(10) 0.0580(13) 0.0463(11) 0.0174(10) -0.0085(9) -0.0036(10)
C8 0.0483(12) 0.0418(11) 0.0586(13) 0.0118(10) -0.0145(11) 0.0057(9)
N5 0.0293(7) 0.0378(8) 0.0409(8) -0.0002(7) -0.0022(7) -0.0082(7)
C10 0.0265(8) 0.0393(9) 0.0383(9) -0.0066(7) -0.0006(7) 0.0019(8)
C11 0.0379(10) 0.0395(10) 0.0509(11) -0.0047(9) 0.0044(9) -0.0117(9)
O10 0.0491(10) 0.0400(8) 0.0827(13) 0.0037(9) -0.0051(9) -0.0164(7)
C13 0.0253(8) 0.0320(8) 0.0368(8) 0.0054(7) 0.0021(7) 0.0009(7)
C14 0.0278(8) 0.0323(9) 0.0370(9) 0.0017(7) 0.0012(7) -0.0002(7)
C15 0.0369(10) 0.0364(9) 0.0453(10) 0.0043(8) -0.0004(8) -0.0053(8)
C16 0.0534(13) 0.0359(10) 0.0725(16) -0.0045(11) 0.0143(13) -0.0066(10)
C17 0.0352(10) 0.0493(12) 0.0530(11) 0.0133(10) 0.0047(9) -0.0077(10)
C18 0.0248(8) 0.0540(12) 0.0449(10) 0.0104(9) 0.0018(7) -0.0041(8)
C19 0.0283(9) 0.0397(9) 0.0422(9) 0.0053(8) 0.0028(7) 0.0022(8)
C36 0.0616(15) 0.0471(12) 0.0705(15) 0.0190(12) -0.0049(14) -0.0008(12)

loop_
_atom_type_symbol
_atom_type_description
_atom_type_scat_dispersion_real
_atom_type_scat_dispersion_imag
_atom_type_scat_source
C C 0.0033 0.0016 'International Tables Vol C Tables 4.2.6.8 and 6.1.1.4'
H H 0.0000 0.0000 'International Tables Vol C Tables 4.2.6.8 and 6.1.1.4'
N N 0.0061 0.0033 'International Tables Vol C Tables 4.2.6.8 and 6.1.1.4'
O O 0.0106 0.0060 'International Tables Vol C Tables 4.2.6.8 and 6.1.1.4'

loop_
_geom_angle_atom_site_label_1
_geom_angle_atom_site_label_2
_geom_angle_atom_site_label_3
_geom_angle
C5 O1 H1 109.5
C7 O2 C3 107.21(17)
O3 C21 N2 123.02(18)
O3 C21 C2 119.69(17)
N2 C21 C2 117.22(16)
C21 N2 C13 117.52(16)
C21 N2 C3 125.86(15)
C13 N2 C3 114.10(15)
O10 C1 C36 108.8(2)
O10 C1 C2 102.32(18)
C36 C1 C2 115.43(19)
O10 C1 H1A 110.0
C36 C1 H1A 110.0
C2 C1 H1A 110.0
N5 C2 C21 115.19(15)
N5 C2 C1 101.50(15)
C21 C2 C1 114.82(17)
N5 C2 H2 108.3
C21 C2 H2 108.3
C1 C2 H2 108.3
O2 C3 N2 105.12(15)
O2 C3 C10 104.44(16)
N2 C3 C10 114.16(16)
O2 C3 C4 105.74(16)
N2 C3 C4 115.73(15)
C10 C3 C4 110.48(14)
C8 C4 C5 114.55(18)
C8 C4 C3 100.65(17)
C5 C4 C3 111.10(15)
C8 C4 H4 110.1
C5 C4 H4 110.1
C3 C4 H4 110.1
O1 C5 C14 111.75(17)
O1 C5 C4 103.92(16)
C14 C5 C4 108.64(16)
O1 C5 C6 112.76(19)
C14 C5 C6 102.50(17)
C4 C5 C6 117.41(18)
C16 C6 C5 107.18(19)
C16 C6 H6A 110.3
C5 C6 H6A 110.3
C16 C6 H6B 110.3
C5 C6 H6B 110.3
H6A C6 H6B 108.5
C8 C7 O2 115.37(19)
C8 C7 H7 122.3
O2 C7 H7 122.3
C7 C8 C4 110.9(2)
C7 C8 H8 124.6
C4 C8 H8 124.6
C10 N5 C2 127.02(16)
C10 N5 C11 121.64(18)
C2 N5 C11 109.49(16)
O4 C10 N5 122.4(2)
O4 C10 C3 120.6(2)
N5 C10 C3 117.03(17)
O10 C11 N5 104.75(18)
O10 C11 H11A 110.8
N5 C11 H11A 110.8
O10 C11 H11B 110.8
N5 C11 H11B 110.8
H11A C11 H11B 108.9
C11 O10 C1 110.75(16)
C14 C13 C19 119.58(18)
C14 C13 N2 113.73(16)
C19 C13 N2 126.69(18)
C13 C14 C15 122.35(18)
C13 C14 C5 123.13(17)
C15 C14 C5 114.47(18)
C17 C15 C14 119.2(2)
C17 C15 C16 132.1(2)
C14 C15 C16 108.71(19)
C15 C16 C6 105.90(19)
C15 C16 H16A 110.6
C6 C16 H16A 110.6
C15 C16 H16B 110.6
C6 C16 H16B 110.6
H16A C16 H16B 108.7
C15 C17 C18 118.5(2)
C15 C17 H17 120.7
C18 C17 H17 120.7
C19 C18 C17 122.18(19)
C19 C18 H18 118.9
C17 C18 H18 118.9
C13 C19 C18 118.08(19)
C13 C19 H19 121.0
C18 C19 H19 121.0
C1 C36 H36A 109.5
C1 C36 H36B 109.5
H36A C36 H36B 109.5
C1 C36 H36C 109.5
H36A C36 H36C 109.5
H36B C36 H36C 109.5

loop_
_geom_bond_atom_site_label_1
_geom_bond_atom_site_label_2
_geom_bond_distance
O1 C5 1.440(2)
O1 H1 0.8200
O2 C7 1.384(3)
O2 C3 1.453(2)
O3 C21 1.214(3)
O4 C10 1.218(3)
C21 N2 1.368(2)
C21 C2 1.500(3)
N2 C13 1.440(2)
N2 C3 1.458(2)
C1 O10 1.446(3)
C1 C36 1.498(3)
C1 C2 1.532(3)
C1 H1A 0.9800
C2 N5 1.447(2)
C2 H2 0.9800
C3 C10 1.529(3)
C3 C4 1.588(3)
C4 C8 1.501(3)
C4 C5 1.533(3)
C4 H4 0.9800
C5 C14 1.495(3)
C5 C6 1.563(3)
C6 C16 1.527(4)
C6 H6A 0.9700
C6 H6B 0.9700
C7 C8 1.294(4)
C7 H7 0.9300
C8 H8 0.9300
N5 C10 1.337(3)
N5 C11 1.454(2)
C11 O10 1.415(3)
C11 H11A 0.9700
C11 H11B 0.9700
C13 C14 1.378(3)
C13 C19 1.381(3)
C14 C15 1.380(3)
C15 C17 1.381(3)
C15 C16 1.514(3)
C16 H16A 0.9700
C16 H16B 0.9700
C17 C18 1.394(4)
C17 H17 0.9300
C18 C19 1.399(3)
C18 H18 0.9300
C19 H19 0.9300
C36 H36A 0.9600
C36 H36B 0.9600
C36 H36C 0.9600

loop_
_platon_squeeze_void_nr
_platon_squeeze_void_average_x
_platon_squeeze_void_average_y
_platon_squeeze_void_average_z
_platon_squeeze_void_volume
_platon_squeeze_void_count_electrons
_platon_squeeze_void_content
1 0.049 0.848 0.616 10 8 ' '
2 0.450 0.152 0.116 10 8 ' '
3 0.549 0.652 0.384 10 8 ' '
4 0.950 0.348 0.884 10 8 ' '
